data_4027272
loop_
_publ_author_name
'Peter Hammersh\/oj'
'Thomas Just S\/orensen'
'Bao-Hang Han'
'Bo W. Laursen'

_publ_section_title
;
 Base-Assisted One-Pot Synthesis of N,N',N"-Triaryltriazatriangulenium
 Dyes: Enhanced Fluorescence Efficiency by Steric Constraints
;
_journal_name_full 'Journal of Organic Chemistry'
_journal_page_first 5606
_journal_page_last 5612
_journal_paper_doi 10.1021/jo3007732
_journal_volume 77
_journal_year 2012
_chemical_formula_moiety 'C37 H24 B F4 N3'
_chemical_formula_sum 'C37 H24 B F4 N3'
_chemical_formula_weight 597.40
_chemical_melting_point 573
_chemical_name_common Phenyl-TATA
_chemical_name_systematic
;
4,8,12-Triphenyl-4,8,12-triazatriangulenium Tetrafluoroborate
;
_space_group_IT_number 14
_symmetry_cell_setting monoclinic
_symmetry_space_group_name_Hall '-P 2yn'
_symmetry_space_group_name_H-M 'P 1 21/n 1'
_atom_sites_solution_hydrogens geom
_atom_sites_solution_primary direct
_atom_sites_solution_secondary difmap
_audit_creation_method SHELXL-97
_cell_angle_alpha 90.00(5)
_cell_angle_beta 99.04(2)
_cell_angle_gamma 90.00(3)
_cell_formula_units_Z 4
_cell_length_a 14.752(4)
_cell_length_b 10.622(6)
_cell_length_c 18.402(7)
_cell_measurement_reflns_used 14820
_cell_measurement_temperature 122(2)
_cell_measurement_theta_max 24.05
_cell_measurement_theta_min 1.65
_cell_volume 2848(2)
_computing_cell_refinement 'COLLECT (Nonius, 1999)'
_computing_data_collection 'EvalCCD (duisenbeg, 2003)'
_computing_data_reduction 'EvalCCD (Duisenberg, 2003)'
_computing_molecular_graphics mercury
_computing_structure_refinement 'SHELXL-97 (Sheldrick, 1997)'
_computing_structure_solution 'SHELXS-97 (Sheldrick, 1990)'
_diffrn_ambient_temperature 122(2)
_diffrn_detector_area_resol_mean 9
_diffrn_measured_fraction_theta_full 0.998
_diffrn_measured_fraction_theta_max 0.998
_diffrn_measurement_device_type KappaCCD
_diffrn_measurement_method CCD
_diffrn_radiation_monochromator graphite
_diffrn_radiation_source 'fine-focus sealed tube'
_diffrn_radiation_type MoK\a
_diffrn_radiation_wavelength 0.71073
_diffrn_reflns_av_R_equivalents 0.1059
_diffrn_reflns_av_sigmaI/netI 0.0405
_diffrn_reflns_limit_h_max 16
_diffrn_reflns_limit_h_min -16
_diffrn_reflns_limit_k_max 12
_diffrn_reflns_limit_k_min -12
_diffrn_reflns_limit_l_max 21
_diffrn_reflns_limit_l_min -21
_diffrn_reflns_number 66958
_diffrn_reflns_theta_full 24.05
_diffrn_reflns_theta_max 24.05
_diffrn_reflns_theta_min 1.65
_exptl_absorpt_coefficient_mu 0.100
_exptl_absorpt_correction_type integration
_exptl_absorpt_process_details
;
gaussian integration (Coppens, 1970)
;
_exptl_crystal_colour reed
_exptl_crystal_density_diffrn 1.393
_exptl_crystal_description needles
_exptl_crystal_F_000 1232
_exptl_crystal_preparation Toluene/dicloromethane
_exptl_crystal_size_max 0.28
_exptl_crystal_size_mid 0.18
_exptl_crystal_size_min 0.06
_refine_diff_density_max 0.299
_refine_diff_density_min -0.399
_refine_diff_density_rms 0.063
_refine_ls_extinction_method none
_refine_ls_goodness_of_fit_ref 1.180
_refine_ls_hydrogen_treatment mixed
_refine_ls_matrix_type full
_refine_ls_number_parameters 406
_refine_ls_number_reflns 4484
_refine_ls_number_restraints 0
_refine_ls_restrained_S_all 1.180
_refine_ls_R_factor_all 0.0867
_refine_ls_R_factor_gt 0.0523
_refine_ls_shift/su_max 0.000
_refine_ls_shift/su_mean 0.000
_refine_ls_structure_factor_coef Fsqd
_refine_ls_weighting_details 'calc w=1/[\s^2^(Fo^2^)+(0.1000P)^2^+0.0000P] where P=(Fo^2^+2Fc^2^)/3'
_refine_ls_weighting_scheme calc
_refine_ls_wR_factor_gt 0.1463
_refine_ls_wR_factor_ref 0.1704
_reflns_number_gt 3231
_reflns_number_total 4484
_reflns_threshold_expression >2sigma(I)
_cod_data_source_file jo3007732_si_002_1.cif
_cod_data_source_block compound_2
_cod_database_code 4027272

loop_
_symmetry_equiv_pos_as_xyz
'x, y, z'
'-x+1/2, y+1/2, -z+1/2'
'-x, -y, -z'
'x-1/2, -y-1/2, z-1/2'

loop_
_atom_site_label
_atom_site_type_symbol
_atom_site_fract_x
_atom_site_fract_y
_atom_site_fract_z
_atom_site_U_iso_or_equiv
_atom_site_adp_type
_atom_site_occupancy
_atom_site_symmetry_multiplicity
_atom_site_calc_flag
_atom_site_refinement_flags
F42 F 0.00792(12) 0.51185(13) 0.28352(8) 0.0383(4) Uani 1 1 d .
F44 F -0.07716(12) 0.33930(15) 0.24303(10) 0.0470(5) Uani 1 1 d .
N39 N 0.62217(15) 0.1476(2) 0.57560(11) 0.0275(5) Uani 1 1 d .
C8 C 0.55719(18) -0.0390(2) 0.62247(13) 0.0248(6) Uani 1 1 d .
C14 C 0.45659(18) 0.1306(2) 0.56860(13) 0.0253(6) Uani 1 1 d .
N40 N 0.49019(15) -0.2191(2) 0.67503(11) 0.0273(5) Uani 1 1 d .
C3 C 0.40246(19) -0.1673(2) 0.66107(13) 0.0276(7) Uani 1 1 d .
N38 N 0.29430(15) 0.1249(2) 0.57614(11) 0.0283(6) Uani 1 1 d .
C7 C 0.46849(19) 0.0130(2) 0.60470(13) 0.0252(6) Uani 1 1 d .
C10 C 0.72339(19) -0.0203(3) 0.63003(14) 0.0302(7) Uani 1 1 d .
H10 H 0.7758 0.0278 0.6214 0.036 Uiso 1 1 d R
F43 F 0.07728(13) 0.33074(17) 0.25914(14) 0.0705(7) Uani 1 1 d .
C9 C 0.63551(19) 0.0297(2) 0.60876(14) 0.0274(6) Uani 1 1 d .
C13 C 0.56890(19) -0.1578(2) 0.65870(13) 0.0266(6) Uani 1 1 d .
C15 C 0.53472(19) 0.1961(2) 0.55123(14) 0.0270(6) Uani 1 1 d .
C5 C 0.30316(19) 0.0097(2) 0.61229(14) 0.0286(7) Uani 1 1 d .
C4 C 0.39128(18) -0.0493(2) 0.62412(13) 0.0261(6) Uani 1 1 d .
C19 C 0.36844(19) 0.1844(2) 0.55162(14) 0.0279(6) Uani 1 1 d .
C18 C 0.3567(2) 0.2972(3) 0.51213(14) 0.0316(7) Uani 1 1 d .
H18 H 0.2963 0.3322 0.4995 0.038 Uiso 1 1 d R
F45 F 0.0021(2) 0.34371(18) 0.35768(10) 0.0958(10) Uani 1 1 d .
C17 C 0.4333(2) 0.3546(3) 0.49198(15) 0.0340(7) Uani 1 1 d .
H17 H 0.4268 0.4298 0.4627 0.041 Uiso 1 1 d R
C12 C 0.65661(19) -0.2076(2) 0.67711(14) 0.0301(7) Uani 1 1 d .
H12 H 0.6646 -0.2892 0.6998 0.036 Uiso 1 1 d R
C11 C 0.7318(2) -0.1384(3) 0.66229(14) 0.0321(7) Uani 1 1 d .
H11 H 0.7911 -0.1765 0.6756 0.039 Uiso 1 1 d R
C20 C 0.21151(19) 0.1993(3) 0.57483(15) 0.0316(7) Uani 1 1 d .
C6 C 0.2282(2) -0.0484(3) 0.63680(14) 0.0321(7) Uani 1 1 d .
H6 H 0.1696 -0.0070 0.6297 0.039 Uiso 1 1 d R
C2 C 0.3260(2) -0.2255(3) 0.68296(14) 0.0302(7) Uani 1 1 d .
H2 H 0.3325 -0.3070 0.7058 0.036 Uiso 1 1 d R
C16 C 0.5221(2) 0.3086(3) 0.51200(15) 0.0309(7) Uani 1 1 d .
H16 H 0.5743 0.3529 0.4995 0.037 Uiso 1 1 d R
C37 C 0.50239(19) -0.3315(2) 0.72002(15) 0.0279(6) Uani 1 1 d .
C1 C 0.2413(2) -0.1652(3) 0.67078(15) 0.0333(7) Uani 1 1 d .
H1 H 0.1908 -0.2073 0.6874 0.040 Uiso 1 1 d R
C26 C 0.74504(19) 0.2495(3) 0.51945(15) 0.0351(7) Uani 1 1 d .
H26 H 0.7338 0.1905 0.4795 0.042 Uiso 1 1 d R
C30 C 0.7132(2) 0.3175(3) 0.63792(15) 0.0338(7) Uani 1 1 d .
H30 H 0.6804 0.3067 0.6786 0.041 Uiso 1 1 d R
C36 C 0.52417(19) -0.3195(2) 0.79518(15) 0.0297(7) Uani 1 1 d .
H36 H 0.5341 -0.2373 0.8167 0.036 Uiso 1 1 d R
C35 C 0.5302(2) -0.4265(3) 0.83833(15) 0.0342(7) Uani 1 1 d .
H35 H 0.5456 -0.4193 0.8908 0.041 Uiso 1 1 d R
C31 C 0.69799(18) 0.2370(2) 0.57836(14) 0.0285(7) Uani 1 1 d .
C27 C 0.8068(2) 0.3483(3) 0.51964(16) 0.0388(7) Uani 1 1 d .
H27 H 0.8402 0.3590 0.4793 0.047 Uiso 1 1 d R
C28 C 0.8219(2) 0.4313(3) 0.57786(17) 0.0383(7) Uani 1 1 d .
H28 H 0.8633 0.5008 0.5771 0.046 Uiso 1 1 d R
C29 C 0.7761(2) 0.4146(3) 0.63779(16) 0.0381(7) Uani 1 1 d .
H29 H 0.7882 0.4701 0.6793 0.046 Uiso 1 1 d R
C33 C 0.4936(2) -0.5545(3) 0.73073(16) 0.0405(8) Uani 1 1 d .
H33 H 0.4833 -0.6360 0.7084 0.049 Uiso 1 1 d R
C32 C 0.4868(2) -0.4483(3) 0.68701(16) 0.0358(7) Uani 1 1 d .
H32 H 0.4717 -0.4539 0.6344 0.043 Uiso 1 1 d R
C34 C 0.5148(2) -0.5437(3) 0.80664(17) 0.0387(8) Uani 1 1 d .
H34 H 0.5187 -0.6176 0.8370 0.046 Uiso 1 1 d R
C25 C 0.1382(2) 0.1870(3) 0.51844(16) 0.0445(8) Uani 1 1 d .
H25 H 0.1404 0.1233 0.4817 0.053 Uiso 1 1 d R
C22 C 0.1389(2) 0.3722(3) 0.62627(19) 0.0490(9) Uani 1 1 d .
H22 H 0.1398 0.4354 0.6637 0.059 Uiso 1 1 d R
C21 C 0.2124(2) 0.2895(3) 0.62894(16) 0.0391(8) Uani 1 1 d .
H21 H 0.2638 0.2943 0.6680 0.047 Uiso 1 1 d R
C23 C 0.0666(2) 0.3618(3) 0.5697(2) 0.0534(9) Uani 1 1 d .
H23 H 0.0158 0.4190 0.5666 0.064 Uiso 1 1 d R
B41 B 0.0032(3) 0.3820(3) 0.28639(18) 0.0351(8) Uani 1 1 d .
C24 C 0.0641(2) 0.2701(4) 0.51675(19) 0.0551(10) Uani 1 1 d .
H24 H 0.0116 0.2626 0.4789 0.066 Uiso 1 1 d R

loop_
_atom_site_aniso_label
_atom_site_aniso_U_11
_atom_site_aniso_U_22
_atom_site_aniso_U_33
_atom_site_aniso_U_23
_atom_site_aniso_U_13
_atom_site_aniso_U_12
F42 0.0575(12) 0.0241(9) 0.0334(9) 0.0004(7) 0.0072(8) -0.0008(8)
F44 0.0471(11) 0.0373(10) 0.0543(11) 0.0022(8) 0.0007(9) -0.0039(8)
N39 0.0286(13) 0.0289(12) 0.0246(12) 0.0026(10) 0.0032(10) -0.0039(10)
C8 0.0304(16) 0.0284(14) 0.0161(13) -0.0039(11) 0.0055(12) -0.0038(12)
C14 0.0309(16) 0.0265(14) 0.0189(13) -0.0032(11) 0.0054(12) 0.0000(12)
N40 0.0319(14) 0.0258(12) 0.0242(12) 0.0019(10) 0.0045(10) -0.0025(10)
C3 0.0342(17) 0.0307(16) 0.0181(14) -0.0035(11) 0.0044(12) -0.0034(13)
N38 0.0298(14) 0.0310(13) 0.0241(12) 0.0024(10) 0.0043(10) 0.0010(10)
C7 0.0329(17) 0.0275(15) 0.0155(13) -0.0054(11) 0.0047(12) -0.0016(12)
C10 0.0293(17) 0.0375(17) 0.0246(15) 0.0007(12) 0.0068(13) -0.0044(13)
F43 0.0475(12) 0.0351(11) 0.131(2) -0.0005(11) 0.0190(13) 0.0058(9)
C9 0.0344(17) 0.0297(15) 0.0188(14) -0.0022(11) 0.0067(12) -0.0046(13)
C13 0.0341(17) 0.0268(15) 0.0194(14) -0.0052(11) 0.0061(12) -0.0023(12)
C15 0.0332(17) 0.0287(15) 0.0202(14) -0.0040(11) 0.0082(12) -0.0046(13)
C5 0.0333(17) 0.0336(16) 0.0191(14) -0.0038(12) 0.0050(12) -0.0041(13)
C4 0.0296(16) 0.0289(15) 0.0201(14) -0.0030(11) 0.0049(12) -0.0048(12)
C19 0.0350(17) 0.0300(15) 0.0189(14) -0.0033(11) 0.0051(12) -0.0032(13)
C18 0.0351(17) 0.0335(16) 0.0256(15) -0.0005(12) 0.0028(13) 0.0035(13)
F45 0.209(3) 0.0421(11) 0.0304(11) 0.0101(9) 0.0011(14) -0.0297(15)
C17 0.046(2) 0.0299(15) 0.0273(15) 0.0028(12) 0.0093(14) -0.0041(14)
C12 0.0372(18) 0.0273(14) 0.0259(15) -0.0012(12) 0.0056(13) 0.0021(13)
C11 0.0327(17) 0.0390(17) 0.0248(15) -0.0035(13) 0.0049(12) 0.0049(13)
C20 0.0313(17) 0.0406(17) 0.0245(15) 0.0087(13) 0.0092(13) 0.0035(13)
C6 0.0307(17) 0.0403(17) 0.0261(15) 0.0005(13) 0.0070(13) -0.0045(13)
C2 0.0373(18) 0.0295(15) 0.0244(15) 0.0034(12) 0.0071(13) -0.0054(13)
C16 0.0361(18) 0.0314(16) 0.0253(15) 0.0008(12) 0.0057(13) -0.0039(13)
C37 0.0333(16) 0.0233(15) 0.0287(15) 0.0023(11) 0.0096(13) -0.0013(12)
C1 0.0308(17) 0.0421(18) 0.0279(16) 0.0025(13) 0.0078(13) -0.0105(14)
C26 0.0353(18) 0.0429(17) 0.0273(15) -0.0017(13) 0.0052(13) -0.0051(14)
C30 0.0357(17) 0.0387(17) 0.0270(15) -0.0013(13) 0.0046(13) -0.0060(14)
C36 0.0354(17) 0.0253(15) 0.0294(16) -0.0005(12) 0.0077(13) 0.0006(12)
C35 0.0355(17) 0.0390(18) 0.0292(15) 0.0052(13) 0.0079(13) 0.0052(13)
C31 0.0294(16) 0.0300(15) 0.0261(15) 0.0037(12) 0.0040(12) -0.0045(12)
C27 0.0381(18) 0.0463(18) 0.0329(17) 0.0059(14) 0.0083(14) -0.0086(15)
C28 0.0318(17) 0.0346(17) 0.0464(18) 0.0049(14) 0.0000(14) -0.0087(14)
C29 0.0411(19) 0.0363(17) 0.0352(17) -0.0045(13) 0.0010(14) -0.0068(14)
C33 0.049(2) 0.0281(16) 0.0462(19) -0.0033(14) 0.0129(16) -0.0026(14)
C32 0.0453(19) 0.0318(16) 0.0317(16) 0.0008(13) 0.0103(14) -0.0030(14)
C34 0.046(2) 0.0290(16) 0.0435(19) 0.0110(14) 0.0133(15) 0.0065(14)
C25 0.0353(19) 0.070(2) 0.0273(16) 0.0096(15) 0.0030(14) 0.0006(17)
C22 0.050(2) 0.054(2) 0.048(2) 0.0090(16) 0.0216(18) 0.0103(17)
C21 0.0411(19) 0.0430(18) 0.0350(17) 0.0063(14) 0.0117(14) 0.0078(15)
C23 0.048(2) 0.064(2) 0.053(2) 0.0235(19) 0.0223(19) 0.0181(18)
B41 0.050(2) 0.0276(18) 0.0276(18) 0.0028(14) 0.0052(17) -0.0003(16)
C24 0.035(2) 0.091(3) 0.0381(19) 0.033(2) 0.0034(15) 0.0092(19)

loop_
_atom_type_symbol
_atom_type_description
_atom_type_scat_dispersion_real
_atom_type_scat_dispersion_imag
_atom_type_scat_source
C C 0.0033 0.0016 'International Tables Vol C Tables 4.2.6.8 and 6.1.1.4'
H H 0.0000 0.0000 'International Tables Vol C Tables 4.2.6.8 and 6.1.1.4'
B B 0.0013 0.0007 'International Tables Vol C Tables 4.2.6.8 and 6.1.1.4'
F F 0.0171 0.0103 'International Tables Vol C Tables 4.2.6.8 and 6.1.1.4'
N N 0.0061 0.0033 'International Tables Vol C Tables 4.2.6.8 and 6.1.1.4'

loop_
_geom_angle_atom_site_label_1
_geom_angle_atom_site_label_2
_geom_angle_atom_site_label_3
_geom_angle
C15 N39 C9 122.2(2)
C15 N39 C31 115.8(2)
C9 N39 C31 120.9(2)
C7 C8 C9 120.5(2)
C7 C8 C13 119.7(2)
C9 C8 C13 119.7(2)
C7 C14 C19 120.3(2)
C7 C14 C15 119.5(2)
C19 C14 C15 120.2(2)
C3 N40 C13 123.6(2)
C3 N40 C37 117.4(2)
C13 N40 C37 118.2(2)
N40 C3 C2 122.7(2)
N40 C3 C4 118.1(2)
C2 C3 C4 119.2(3)
C5 N38 C19 122.2(2)
C5 N38 C20 120.2(2)
C19 N38 C20 116.6(2)
C4 C7 C8 120.9(2)
C4 C7 C14 119.2(2)
C8 C7 C14 119.8(2)
C11 C10 C9 118.7(3)
C11 C10 H10 122.2
C9 C10 H10 119.1
N39 C9 C10 121.6(2)
N39 C9 C8 118.4(2)
C10 C9 C8 119.9(2)
C12 C13 N40 122.7(2)
C12 C13 C8 119.4(2)
N40 C13 C8 117.9(2)
N39 C15 C16 121.6(2)
N39 C15 C14 119.1(2)
C16 C15 C14 119.2(2)
N38 C5 C6 121.5(3)
N38 C5 C4 118.3(2)
C6 C5 C4 120.2(2)
C7 C4 C3 119.8(2)
C7 C4 C5 120.5(2)
C3 C4 C5 119.6(2)
N38 C19 C18 121.1(2)
N38 C19 C14 119.1(2)
C18 C19 C14 119.8(2)
C19 C18 C17 118.5(3)
C19 C18 H18 119.5
C17 C18 H18 122.0
C16 C17 C18 123.3(3)
C16 C17 H17 116.5
C18 C17 H17 120.2
C13 C12 C11 119.4(3)
C13 C12 H12 119.7
C11 C12 H12 121.0
C12 C11 C10 122.8(3)
C12 C11 H11 116.7
C10 C11 H11 120.5
C25 C20 C21 121.7(3)
C25 C20 N38 121.2(3)
C21 C20 N38 116.9(3)
C1 C6 C5 118.5(3)
C1 C6 H6 122.0
C5 C6 H6 119.6
C1 C2 C3 119.6(3)
C1 C2 H2 120.7
C3 C2 H2 119.6
C17 C16 C15 118.7(3)
C17 C16 H16 121.4
C15 C16 H16 119.8
C36 C37 C32 121.3(2)
C36 C37 N40 119.2(2)
C32 C37 N40 119.4(2)
C2 C1 C6 122.8(3)
C2 C1 H1 117.2
C6 C1 H1 119.9
C27 C26 C31 118.7(3)
C27 C26 H26 121.9
C31 C26 H26 119.4
C31 C30 C29 119.0(3)
C31 C30 H30 120.4
C29 C30 H30 120.6
C37 C36 C35 119.1(3)
C37 C36 H36 119.7
C35 C36 H36 121.3
C36 C35 C34 120.6(3)
C36 C35 H35 119.8
C34 C35 H35 119.7
C30 C31 C26 121.6(3)
C30 C31 N39 117.3(2)
C26 C31 N39 120.7(2)
C26 C27 C28 120.7(3)
C26 C27 H27 120.2
C28 C27 H27 119.0
C29 C28 C27 119.7(3)
C29 C28 H28 119.9
C27 C28 H28 120.4
C28 C29 C30 120.3(3)
C28 C29 H29 120.0
C30 C29 H29 119.7
C32 C33 C34 120.2(3)
C32 C33 H33 119.7
C34 C33 H33 120.0
C37 C32 C33 119.0(3)
C37 C32 H32 119.6
C33 C32 H32 121.4
C35 C34 C33 119.8(3)
C35 C34 H34 120.1
C33 C34 H34 120.1
C20 C25 C24 118.2(3)
C20 C25 H25 119.1
C24 C25 H25 122.7
C23 C22 C21 119.0(3)
C23 C22 H22 121.4
C21 C22 H22 119.6
C20 C21 C22 119.6(3)
C20 C21 H21 119.6
C22 C21 H21 120.8
C22 C23 C24 121.7(3)
C22 C23 H23 120.1
C24 C23 H23 118.2
F45 B41 F43 111.0(3)
F45 B41 F42 109.8(2)
F43 B41 F42 109.4(3)
F45 B41 F44 108.2(3)
F43 B41 F44 108.3(2)
F42 B41 F44 110.2(3)
C23 C24 C25 119.8(3)
C23 C24 H24 120.1
C25 C24 H24 120.1

loop_
_geom_bond_atom_site_label_1
_geom_bond_atom_site_label_2
_geom_bond_distance
F42 B41 1.383(3)
F44 B41 1.397(4)
N39 C15 1.396(4)
N39 C9 1.394(3)
N39 C31 1.462(3)
C8 C7 1.411(4)
C8 C9 1.422(4)
C8 C13 1.425(4)
C14 C7 1.413(4)
C14 C19 1.410(4)
C14 C15 1.425(4)
N40 C3 1.393(3)
N40 C13 1.404(3)
N40 C37 1.447(3)
C3 C2 1.400(4)
C3 C4 1.423(4)
N38 C5 1.389(3)
N38 C19 1.398(3)
N38 C20 1.452(3)
C7 C4 1.411(4)
C10 C11 1.385(4)
C10 C9 1.399(4)
C10 H10 0.9601
F43 B41 1.383(4)
C13 C12 1.390(4)
C15 C16 1.394(4)
C5 C6 1.401(4)
C5 C4 1.429(4)
C19 C18 1.398(4)
C18 C17 1.384(4)
C18 H18 0.9599
F45 B41 1.376(4)
C17 C16 1.393(4)
C17 H17 0.9600
C12 C11 1.393(4)
C12 H12 0.9600
C11 H11 0.9600
C20 C25 1.382(4)
C20 C21 1.381(4)
C6 C1 1.390(4)
C6 H6 0.9600
C2 C1 1.390(4)
C2 H2 0.9599
C16 H16 0.9599
C37 C36 1.376(4)
C37 C32 1.385(4)
C1 H1 0.9598
C26 C27 1.389(4)
C26 C31 1.382(4)
C26 H26 0.9599
C30 C31 1.381(4)
C30 C29 1.387(4)
C30 H30 0.9600
C36 C35 1.381(4)
C36 H36 0.9601
C35 C34 1.378(4)
C35 H35 0.9601
C27 C28 1.378(4)
C27 H27 0.9600
C28 C29 1.392(4)
C28 H28 0.9600
C29 H29 0.9600
C33 C32 1.380(4)
C33 C34 1.387(4)
C33 H33 0.9600
C32 H32 0.9600
C34 H34 0.9600
C25 C24 1.402(5)
C25 H25 0.9601
C22 C23 1.373(5)
C22 C21 1.390(4)
C22 H22 0.9600
C21 H21 0.9600
C23 C24 1.375(5)
C23 H23 0.9599
C24 H24 0.9601
